data_7004480
loop_
_publ_author_name
'Herrmann, Heike'
'Gehrmann, Thorsten'
'Wadepohl, Hubert'
'Gade, Lutz H.'

_publ_section_title
;
 Zirconium and hafnium (1-pyridinio)imido complexes: functionalized
 terminal hydrazinediido analogues
;
_journal_issue 44
_journal_name_full 'Dalton Transactions'
_journal_page_first 6231
_journal_page_last 6241
_journal_paper_doi 10.1039/b807808d
_journal_year 2008
_chemical_formula_sum 'C32 H55 F3 N6 O3 S Si2 Zr'
_chemical_formula_weight 808.28
_space_group_IT_number 14
_symmetry_cell_setting monoclinic
_symmetry_Int_Tables_number 14
_symmetry_space_group_name_Hall '-P 2yn'
_symmetry_space_group_name_H-M 'P 1 21/n 1'
_atom_sites_solution_hydrogens geom
_atom_sites_solution_primary direct
_atom_sites_solution_secondary difmap
_audit_block_code ga_hh17
_audit_creation_method SHELXL-97
_cell_angle_alpha 90.00
_cell_angle_beta 102.1230(10)
_cell_angle_gamma 90.00
_cell_formula_units_Z 4
_cell_length_a 10.4937(5)
_cell_length_b 19.0633(9)
_cell_length_c 20.8233(10)
_cell_measurement_temperature 100(2)
_cell_volume 4072.7(3)
_computing_cell_refinement 'SAINT (Bruker AXS, 1997-2006)'
_computing_data_collection 'SMART (Bruker AXS, 1997-2003)'
_computing_data_reduction 'SAINT (Bruker AXS, 1997-2006)'
_computing_molecular_graphics 'PLATON (Spek, 1980-2005)'
_computing_publication_material 'SHELXL-97 (Sheldrick, 1997)'
_computing_structure_refinement 'SHELXL-97 (Sheldrick, 1997)'
_computing_structure_solution 'DIRDIF (Beurskens, 1999)'
_diffrn_ambient_temperature 100(2)
_diffrn_measured_fraction_theta_full 1.000
_diffrn_measured_fraction_theta_max 1.000
_diffrn_measurement_device_type 'CCD area detector (Bruker AXS Smart 1000)'
_diffrn_measurement_method '\f- and \w-scans'
_diffrn_radiation_monochromator graphite
_diffrn_radiation_probe x-ray
_diffrn_radiation_type MoK\a
_diffrn_radiation_wavelength 0.71073
_diffrn_reflns_av_R_equivalents 0.0665
_diffrn_reflns_av_sigmaI/netI 0.0419
_diffrn_reflns_limit_h_max 14
_diffrn_reflns_limit_h_min -14
_diffrn_reflns_limit_k_max 27
_diffrn_reflns_limit_k_min 0
_diffrn_reflns_limit_l_max 29
_diffrn_reflns_limit_l_min 0
_diffrn_reflns_number 98728
_diffrn_reflns_theta_full 30.51
_diffrn_reflns_theta_max 30.51
_diffrn_reflns_theta_min 2.00
_diffrn_source 'fine-focus sealed tube'
_exptl_absorpt_coefficient_mu 0.432
_exptl_absorpt_correction_T_max 0.7464
_exptl_absorpt_correction_T_min 0.6932
_exptl_absorpt_correction_type multi-scan
_exptl_absorpt_process_details 'SADABS (Bruker AXS, 2004-2007)'
_exptl_crystal_colour colourless
_exptl_crystal_density_diffrn 1.318
_exptl_crystal_density_method 'not measured'
_exptl_crystal_description irregular
_exptl_crystal_F_000 1696
_exptl_crystal_size_max 0.20
_exptl_crystal_size_mid 0.10
_exptl_crystal_size_min 0.10
_refine_diff_density_max 0.923
_refine_diff_density_min -0.864
_refine_diff_density_rms 0.089
_refine_ls_abs_structure_details 'Flack H D (1983), Acta Cryst. A39, 876-881'
_refine_ls_extinction_method none
_refine_ls_goodness_of_fit_ref 1.085
_refine_ls_hydrogen_treatment constr
_refine_ls_matrix_type full
_refine_ls_number_parameters 447
_refine_ls_number_reflns 12423
_refine_ls_number_restraints 0
_refine_ls_restrained_S_all 1.085
_refine_ls_R_factor_all 0.0640
_refine_ls_R_factor_gt 0.0417
_refine_ls_shift/su_max 0.001
_refine_ls_shift/su_mean 0.000
_refine_ls_structure_factor_coef Fsqd
_refine_ls_weighting_details 'calc w=1/[\s^2^(Fo^2^)+(0.0436P)^2^+2.7786P] where P=(Fo^2^+2Fc^2^)/3'
_refine_ls_weighting_scheme calc
_refine_ls_wR_factor_gt 0.0966
_refine_ls_wR_factor_ref 0.1063
_reflns_number_gt 8972
_reflns_number_total 12423
_reflns_threshold_expression >2sigma(I)
_cod_data_source_file b807808d.txt
_cod_data_source_block complex_7
_cod_original_sg_symbol_H-M 'P 21/n'
_cod_database_code 7004480
_audit_block_refno 527

loop_
_symmetry_equiv_pos_as_xyz
'x, y, z'
'-x+1/2, y+1/2, -z+1/2'
'-x, -y, -z'
'x-1/2, -y-1/2, z-1/2'

loop_
_atom_site_label
_atom_site_type_symbol
_atom_site_fract_x
_atom_site_fract_y
_atom_site_fract_z
_atom_site_U_iso_or_equiv
_atom_site_adp_type
_atom_site_occupancy
_atom_site_symmetry_multiplicity
_atom_site_calc_flag
_atom_site_refinement_flags
_atom_site_disorder_assembly
_atom_site_disorder_group
C1 C 0.2255(2) 0.10686(12) 0.07563(11) 0.0289(5) Uani 1 1 d . . .
H1A H 0.3217 0.1041 0.0882 0.035 Uiso 1 1 calc R . .
H1B H 0.1986 0.0843 0.0321 0.035 Uiso 1 1 calc R . .
C2 C 0.1690(2) 0.06351(11) 0.12559(11) 0.0215(4) Uani 1 1 d . . .
C3 C 0.0184(2) 0.06775(12) 0.11193(12) 0.0279(5) Uani 1 1 d . . .
H3A H -0.0155 0.0534 0.0658 0.034 Uiso 1 1 calc R . .
H3B H -0.0129 0.0329 0.1403 0.034 Uiso 1 1 calc R . .
C4 C 0.2010(2) -0.01347(12) 0.11342(12) 0.0297(5) Uani 1 1 d . . .
H4A H 0.2949 -0.0184 0.1163 0.045 Uiso 1 1 calc R . .
H4B H 0.1539 -0.0277 0.0696 0.045 Uiso 1 1 calc R . .
H4C H 0.1744 -0.0433 0.1466 0.045 Uiso 1 1 calc R . .
C5 C 0.22780(18) 0.08556(11) 0.19543(10) 0.0186(4) Uani 1 1 d . . .
C6 C 0.3044(2) 0.04131(12) 0.24090(12) 0.0266(5) Uani 1 1 d . . .
H6 H 0.3261 -0.0043 0.2282 0.032 Uiso 1 1 calc R . .
C7 C 0.3490(2) 0.06406(13) 0.30485(12) 0.0318(5) Uani 1 1 d . . .
H7 H 0.4010 0.0341 0.3363 0.038 Uiso 1 1 calc R . .
C8 C 0.3177(2) 0.13045(13) 0.32264(11) 0.0290(5) Uani 1 1 d . . .
H8 H 0.3451 0.1465 0.3666 0.035 Uiso 1 1 calc R . .
C9 C 0.2459(2) 0.17283(12) 0.27522(10) 0.0229(4) Uani 1 1 d . . .
H9 H 0.2261 0.2191 0.2871 0.027 Uiso 1 1 calc R . .
C10 C 0.3927(2) 0.18320(15) -0.00938(12) 0.0326(5) Uani 1 1 d . . .
H10A H 0.4572 0.1895 0.0317 0.049 Uiso 1 1 calc R . .
H10B H 0.4223 0.2075 -0.0451 0.049 Uiso 1 1 calc R . .
H10C H 0.3823 0.1331 -0.0196 0.049 Uiso 1 1 calc R . .
C11 C 0.2586(2) 0.31707(12) 0.01151(11) 0.0273(5) Uani 1 1 d . . .
H11A H 0.1768 0.3392 0.0163 0.041 Uiso 1 1 calc R . .
H11B H 0.2864 0.3369 -0.0268 0.041 Uiso 1 1 calc R . .
H11C H 0.3258 0.3258 0.0511 0.041 Uiso 1 1 calc R . .
C12 C 0.1066(2) 0.20327(11) -0.07858(10) 0.0220(4) Uani 1 1 d . . .
C13 C 0.1212(3) 0.12967(14) -0.10609(13) 0.0394(6) Uani 1 1 d . . .
H13A H 0.1080 0.0944 -0.0739 0.059 Uiso 1 1 calc R . .
H13B H 0.2088 0.1245 -0.1150 0.059 Uiso 1 1 calc R . .
H13C H 0.0561 0.1232 -0.1469 0.059 Uiso 1 1 calc R . .
C14 C 0.1256(3) 0.25619(15) -0.13142(12) 0.0366(6) Uani 1 1 d . . .
H14A H 0.0616 0.2470 -0.1721 0.055 Uiso 1 1 calc R . .
H14B H 0.2138 0.2514 -0.1396 0.055 Uiso 1 1 calc R . .
H14C H 0.1136 0.3039 -0.1162 0.055 Uiso 1 1 calc R . .
C15 C -0.0317(2) 0.21087(15) -0.06751(12) 0.0354(6) Uani 1 1 d . . .
H15A H -0.0444 0.2586 -0.0526 0.053 Uiso 1 1 calc R . .
H15B H -0.0456 0.1772 -0.0341 0.053 Uiso 1 1 calc R . .
H15C H -0.0942 0.2017 -0.1087 0.053 Uiso 1 1 calc R . .
C16 C -0.2766(2) 0.21992(11) 0.10651(13) 0.0277(5) Uani 1 1 d . . .
H16A H -0.2292 0.2530 0.1390 0.042 Uiso 1 1 calc R . .
H16B H -0.3686 0.2189 0.1095 0.042 Uiso 1 1 calc R . .
H16C H -0.2696 0.2348 0.0624 0.042 Uiso 1 1 calc R . .
C17 C -0.2893(2) 0.07188(13) 0.05494(14) 0.0360(6) Uani 1 1 d . . .
H17A H -0.2779 0.0908 0.0127 0.054 Uiso 1 1 calc R . .
H17B H -0.3824 0.0694 0.0553 0.054 Uiso 1 1 calc R . .
H17C H -0.2514 0.0248 0.0612 0.054 Uiso 1 1 calc R . .
C18 C -0.2351(2) 0.09515(12) 0.20422(13) 0.0291(5) Uani 1 1 d . . .
C19 C -0.1531(6) 0.1332(4) 0.26084(18) 0.137(3) Uani 1 1 d . . .
H19A H -0.1781 0.1188 0.3017 0.205 Uiso 1 1 calc R . .
H19B H -0.1663 0.1839 0.2547 0.205 Uiso 1 1 calc R . .
H19C H -0.0610 0.1220 0.2633 0.205 Uiso 1 1 calc R . .
C20 C -0.2086(7) 0.0185(2) 0.2130(2) 0.123(3) Uani 1 1 d . . .
H20A H -0.1158 0.0096 0.2150 0.185 Uiso 1 1 calc R . .
H20B H -0.2608 -0.0072 0.1759 0.185 Uiso 1 1 calc R . .
H20C H -0.2316 0.0027 0.2539 0.185 Uiso 1 1 calc R . .
C21 C -0.3755(4) 0.1062(3) 0.2088(3) 0.0997(19) Uani 1 1 d . . .
H21A H -0.4331 0.0858 0.1701 0.150 Uiso 1 1 calc R . .
H21B H -0.3931 0.1565 0.2108 0.150 Uiso 1 1 calc R . .
H21C H -0.3914 0.0833 0.2486 0.150 Uiso 1 1 calc R . .
C22 C -0.0783(2) 0.35190(12) 0.04350(11) 0.0245(4) Uani 1 1 d . . .
C23 C -0.2283(2) 0.44913(13) 0.02151(13) 0.0310(5) Uani 1 1 d . . .
C24 C -0.2846(3) 0.48687(15) -0.04247(13) 0.0413(7) Uani 1 1 d . . .
H24A H -0.2137 0.5083 -0.0597 0.062 Uiso 1 1 calc R . .
H24B H -0.3449 0.5235 -0.0344 0.062 Uiso 1 1 calc R . .
H24C H -0.3313 0.4532 -0.0745 0.062 Uiso 1 1 calc R . .
C25 C -0.1519(3) 0.50049(15) 0.07101(14) 0.0467(7) Uani 1 1 d . . .
H25A H -0.1122 0.4753 0.1113 0.070 Uiso 1 1 calc R . .
H25B H -0.2109 0.5367 0.0812 0.070 Uiso 1 1 calc R . .
H25C H -0.0834 0.5225 0.0524 0.070 Uiso 1 1 calc R . .
C26 C -0.3338(3) 0.41359(18) 0.0491(2) 0.0569(9) Uani 1 1 d . . .
H26A H -0.3806 0.3801 0.0169 0.085 Uiso 1 1 calc R . .
H26B H -0.3950 0.4489 0.0587 0.085 Uiso 1 1 calc R . .
H26C H -0.2944 0.3887 0.0896 0.085 Uiso 1 1 calc R . .
C27 C 0.39268(19) 0.26848(11) 0.18067(10) 0.0212(4) Uani 1 1 d . . .
H27 H 0.4007 0.2191 0.1771 0.025 Uiso 1 1 calc R . .
C28 C 0.5052(2) 0.30814(13) 0.19534(11) 0.0250(4) Uani 1 1 d . . .
H28 H 0.5883 0.2862 0.2026 0.030 Uiso 1 1 calc R . .
C29 C 0.4949(2) 0.38015(13) 0.19936(11) 0.0278(5) Uani 1 1 d . . .
H29 H 0.5705 0.4088 0.2087 0.033 Uiso 1 1 calc R . .
C30 C 0.3716(2) 0.40951(13) 0.18945(11) 0.0276(5) Uani 1 1 d . . .
H30 H 0.3615 0.4589 0.1920 0.033 Uiso 1 1 calc R . .
C31 C 0.2634(2) 0.36644(11) 0.17591(10) 0.0223(4) Uani 1 1 d . . .
H31 H 0.1795 0.3872 0.1697 0.027 Uiso 1 1 calc R . .
C32 C 0.0372(3) 0.33312(13) 0.32716(12) 0.0330(5) Uani 1 1 d . . .
F1 F 0.0142(2) 0.27235(9) 0.35371(8) 0.0628(6) Uani 1 1 d . . .
F3 F -0.00363(18) 0.38482(8) 0.36086(8) 0.0467(4) Uani 1 1 d . . .
F11 F 0.16549(16) 0.33972(8) 0.33400(8) 0.0461(4) Uani 1 1 d . . .
N1 N 0.18853(17) 0.18167(9) 0.06844(8) 0.0199(3) Uani 1 1 d . . .
N2 N -0.03973(16) 0.13628(9) 0.12208(9) 0.0196(3) Uani 1 1 d . . .
N3 N 0.20209(16) 0.15193(9) 0.21264(8) 0.0184(3) Uani 1 1 d . . .
N4 N -0.01454(17) 0.30634(10) 0.07477(9) 0.0223(4) Uani 1 1 d . . .
N5 N -0.1384(2) 0.39557(12) 0.00555(11) 0.0407(6) Uani 1 1 d . . .
N6 N 0.27195(16) 0.29629(9) 0.17115(8) 0.0188(3) Uani 1 1 d . . .
O1 O 0.01791(14) 0.27612(8) 0.21574(7) 0.0209(3) Uani 1 1 d . . .
O2 O -0.00363(17) 0.40317(9) 0.21975(8) 0.0314(4) Uani 1 1 d . . .
O3 O -0.17750(16) 0.32808(11) 0.24019(12) 0.0522(6) Uani 1 1 d . . .
S S -0.04266(5) 0.33707(3) 0.24124(3) 0.02300(11) Uani 1 1 d . . .
Si1 Si 0.23325(5) 0.22050(3) -0.00003(3) 0.01863(11) Uani 1 1 d . . .
Si2 Si -0.20531(5) 0.13060(3) 0.12314(3) 0.02266(13) Uani 1 1 d . . .
Zr1 Zr 0.079328(17) 0.223135(10) 0.129938(9) 0.01583(5) Uani 1 1 d . . .

loop_
_atom_site_aniso_label
_atom_site_aniso_U_11
_atom_site_aniso_U_22
_atom_site_aniso_U_33
_atom_site_aniso_U_23
_atom_site_aniso_U_13
_atom_site_aniso_U_12
C1 0.0382(13) 0.0260(11) 0.0244(11) 0.0016(9) 0.0108(9) 0.0184(10)
C2 0.0220(10) 0.0187(9) 0.0230(10) -0.0021(8) 0.0028(8) 0.0085(8)
C3 0.0227(10) 0.0211(10) 0.0363(13) -0.0117(9) -0.0022(9) 0.0061(8)
C4 0.0324(12) 0.0213(11) 0.0348(13) -0.0036(9) 0.0055(10) 0.0125(9)
C5 0.0142(8) 0.0191(9) 0.0224(10) 0.0037(8) 0.0039(7) 0.0021(7)
C6 0.0229(10) 0.0240(11) 0.0318(12) 0.0081(9) 0.0036(9) 0.0026(8)
C7 0.0291(11) 0.0305(12) 0.0307(12) 0.0150(10) -0.0054(9) -0.0018(9)
C8 0.0285(11) 0.0339(12) 0.0202(10) 0.0062(9) -0.0047(9) -0.0089(9)
C9 0.0204(9) 0.0270(11) 0.0189(10) 0.0018(8) -0.0010(8) -0.0026(8)
C10 0.0230(11) 0.0512(16) 0.0234(11) -0.0052(11) 0.0041(9) 0.0075(10)
C11 0.0316(11) 0.0270(11) 0.0231(11) -0.0048(9) 0.0057(9) -0.0055(9)
C12 0.0264(10) 0.0217(10) 0.0161(9) -0.0029(8) 0.0001(8) 0.0020(8)
C13 0.0446(15) 0.0316(13) 0.0338(14) -0.0116(11) -0.0103(11) 0.0063(11)
C14 0.0454(15) 0.0422(14) 0.0183(11) 0.0028(10) -0.0021(10) -0.0027(12)
C15 0.0243(11) 0.0535(17) 0.0244(11) -0.0053(11) -0.0042(9) 0.0043(11)
C16 0.0168(9) 0.0215(10) 0.0409(13) -0.0085(9) -0.0033(9) 0.0050(8)
C17 0.0291(12) 0.0271(12) 0.0451(15) -0.0160(11) -0.0078(11) 0.0018(10)
C18 0.0215(10) 0.0217(11) 0.0450(14) -0.0071(10) 0.0091(10) 0.0003(8)
C19 0.153(5) 0.230(7) 0.0340(19) -0.030(3) 0.035(2) -0.154(5)
C20 0.257(7) 0.051(2) 0.096(3) 0.041(2) 0.113(4) 0.085(3)
C21 0.045(2) 0.128(4) 0.140(4) 0.080(4) 0.052(3) 0.033(2)
C22 0.0240(10) 0.0250(11) 0.0247(11) -0.0031(8) 0.0056(8) 0.0063(8)
C23 0.0299(12) 0.0272(12) 0.0341(13) 0.0038(10) 0.0029(10) 0.0136(9)
C24 0.0484(16) 0.0343(14) 0.0346(14) 0.0037(11) -0.0065(12) 0.0181(12)
C25 0.0588(18) 0.0378(15) 0.0361(15) 0.0017(12) -0.0066(13) 0.0099(13)
C26 0.0399(16) 0.0473(18) 0.086(3) 0.0187(17) 0.0195(16) 0.0164(14)
C27 0.0187(9) 0.0261(10) 0.0189(9) 0.0013(8) 0.0038(7) 0.0060(8)
C28 0.0168(9) 0.0384(13) 0.0198(10) 0.0016(9) 0.0043(8) 0.0036(8)
C29 0.0220(10) 0.0403(13) 0.0207(10) -0.0032(9) 0.0037(8) -0.0093(9)
C30 0.0278(11) 0.0273(11) 0.0278(11) -0.0067(9) 0.0064(9) -0.0030(9)
C31 0.0202(9) 0.0247(10) 0.0213(10) -0.0026(8) 0.0029(8) 0.0032(8)
C32 0.0535(16) 0.0245(11) 0.0229(11) -0.0088(9) 0.0125(11) -0.0098(11)
F1 0.1318(19) 0.0311(9) 0.0338(9) -0.0055(7) 0.0360(11) -0.0179(10)
F3 0.0776(12) 0.0345(8) 0.0346(8) -0.0200(7) 0.0272(8) -0.0132(8)
F11 0.0412(9) 0.0407(9) 0.0453(9) -0.0157(7) -0.0162(7) 0.0007(7)
N1 0.0220(8) 0.0197(8) 0.0173(8) -0.0012(6) 0.0022(7) 0.0076(6)
N2 0.0180(8) 0.0170(8) 0.0218(8) -0.0062(7) -0.0004(6) 0.0055(6)
N3 0.0153(7) 0.0203(8) 0.0185(8) 0.0001(6) 0.0013(6) 0.0013(6)
N4 0.0212(8) 0.0216(9) 0.0226(9) -0.0022(7) 0.0013(7) 0.0071(7)
N5 0.0487(13) 0.0424(13) 0.0317(11) 0.0112(10) 0.0102(10) 0.0278(11)
N6 0.0167(8) 0.0234(8) 0.0159(8) -0.0004(6) 0.0024(6) 0.0039(6)
O1 0.0186(7) 0.0227(7) 0.0218(7) -0.0074(6) 0.0050(5) 0.0024(6)
O2 0.0396(9) 0.0240(8) 0.0311(9) -0.0039(7) 0.0083(7) 0.0080(7)
O3 0.0171(8) 0.0534(12) 0.0885(17) -0.0479(12) 0.0167(9) -0.0097(8)
S 0.0150(2) 0.0265(3) 0.0280(3) -0.0135(2) 0.00559(19) -0.00161(19)
Si1 0.0184(2) 0.0224(3) 0.0143(2) -0.0030(2) 0.00146(19) 0.0030(2)
Si2 0.0154(2) 0.0169(3) 0.0322(3) -0.0086(2) -0.0026(2) 0.0022(2)
Zr1 0.01409(8) 0.01658(9) 0.01553(9) -0.00306(7) 0.00015(6) 0.00507(7)

loop_
_atom_type_symbol
_atom_type_description
_atom_type_scat_dispersion_real
_atom_type_scat_dispersion_imag
_atom_type_scat_source
C C 0.0033 0.0016 'International Tables Vol C Tables 4.2.6.8 and 6.1.1.4'
F F 0.0171 0.0103 'International Tables Vol C Tables 4.2.6.8 and 6.1.1.4'
N N 0.0061 0.0033 'International Tables Vol C Tables 4.2.6.8 and 6.1.1.4'
O O 0.0106 0.0060 'International Tables Vol C Tables 4.2.6.8 and 6.1.1.4'
S S 0.1246 0.1234 'International Tables Vol C Tables 4.2.6.8 and 6.1.1.4'
Si Si 0.0817 0.0704 'International Tables Vol C Tables 4.2.6.8 and 6.1.1.4'
Zr Zr -2.9673 0.5597 'International Tables Vol C Tables 4.2.6.8 and 6.1.1.4'
H H 0.0000 0.0000 'International Tables Vol C Tables 4.2.6.8 and 6.1.1.4'

loop_
_geom_angle_atom_site_label_1
_geom_angle_atom_site_label_2
_geom_angle_atom_site_label_3
_geom_angle
_geom_angle_site_symmetry_1
_geom_angle_site_symmetry_3
_geom_angle_publ_flag
N1 C1 C2 117.13(17) . . ?
N1 C1 H1A 108.0 . . ?
C2 C1 H1A 108.0 . . ?
N1 C1 H1B 108.0 . . ?
C2 C1 H1B 108.0 . . ?
H1A C1 H1B 107.3 . . ?
C5 C2 C4 111.35(17) . . ?
C5 C2 C1 111.25(18) . . ?
C4 C2 C1 105.79(18) . . ?
C5 C2 C3 110.87(17) . . ?
C4 C2 C3 105.61(18) . . ?
C1 C2 C3 111.73(18) . . ?
N2 C3 C2 117.19(17) . . ?
N2 C3 H3A 108.0 . . ?
C2 C3 H3A 108.0 . . ?
N2 C3 H3B 108.0 . . ?
C2 C3 H3B 108.0 . . ?
H3A C3 H3B 107.2 . . ?
C2 C4 H4A 109.5 . . ?
C2 C4 H4B 109.5 . . ?
H4A C4 H4B 109.5 . . ?
C2 C4 H4C 109.5 . . ?
H4A C4 H4C 109.5 . . ?
H4B C4 H4C 109.5 . . ?
N3 C5 C6 120.3(2) . . ?
N3 C5 C2 116.66(17) . . ?
C6 C5 C2 123.08(19) . . ?
C7 C6 C5 119.7(2) . . ?
C7 C6 H6 120.2 . . ?
C5 C6 H6 120.2 . . ?
C8 C7 C6 119.6(2) . . ?
C8 C7 H7 120.2 . . ?
C6 C7 H7 120.2 . . ?
C9 C8 C7 118.3(2) . . ?
C9 C8 H8 120.9 . . ?
C7 C8 H8 120.9 . . ?
N3 C9 C8 123.1(2) . . ?
N3 C9 H9 118.5 . . ?
C8 C9 H9 118.5 . . ?
Si1 C10 H10A 109.5 . . ?
Si1 C10 H10B 109.5 . . ?
H10A C10 H10B 109.5 . . ?
Si1 C10 H10C 109.5 . . ?
H10A C10 H10C 109.5 . . ?
H10B C10 H10C 109.5 . . ?
Si1 C11 H11A 109.5 . . ?
Si1 C11 H11B 109.5 . . ?
H11A C11 H11B 109.5 . . ?
Si1 C11 H11C 109.5 . . ?
H11A C11 H11C 109.5 . . ?
H11B C11 H11C 109.5 . . ?
C15 C12 C13 108.4(2) . . ?
C15 C12 C14 108.5(2) . . ?
C13 C12 C14 107.2(2) . . ?
C15 C12 Si1 111.59(15) . . ?
C13 C12 Si1 111.81(15) . . ?
C14 C12 Si1 109.23(16) . . ?
C12 C13 H13A 109.5 . . ?
C12 C13 H13B 109.5 . . ?
H13A C13 H13B 109.5 . . ?
C12 C13 H13C 109.5 . . ?
H13A C13 H13C 109.5 . . ?
H13B C13 H13C 109.5 . . ?
C12 C14 H14A 109.5 . . ?
C12 C14 H14B 109.5 . . ?
H14A C14 H14B 109.5 . . ?
C12 C14 H14C 109.5 . . ?
H14A C14 H14C 109.5 . . ?
H14B C14 H14C 109.5 . . ?
C12 C15 H15A 109.5 . . ?
C12 C15 H15B 109.5 . . ?
H15A C15 H15B 109.5 . . ?
C12 C15 H15C 109.5 . . ?
H15A C15 H15C 109.5 . . ?
H15B C15 H15C 109.5 . . ?
Si2 C16 H16A 109.5 . . ?
Si2 C16 H16B 109.5 . . ?
H16A C16 H16B 109.5 . . ?
Si2 C16 H16C 109.5 . . ?
H16A C16 H16C 109.5 . . ?
H16B C16 H16C 109.5 . . ?
Si2 C17 H17A 109.5 . . ?
Si2 C17 H17B 109.5 . . ?
H17A C17 H17B 109.5 . . ?
Si2 C17 H17C 109.5 . . ?
H17A C17 H17C 109.5 . . ?
H17B C17 H17C 109.5 . . ?
C20 C18 C19 108.5(4) . . ?
C20 C18 C21 106.7(3) . . ?
C19 C18 C21 106.9(4) . . ?
C20 C18 Si2 113.3(2) . . ?
C19 C18 Si2 110.6(2) . . ?
C21 C18 Si2 110.5(2) . . ?
C18 C19 H19A 109.5 . . ?
C18 C19 H19B 109.5 . . ?
H19A C19 H19B 109.5 . . ?
C18 C19 H19C 109.5 . . ?
H19A C19 H19C 109.5 . . ?
H19B C19 H19C 109.5 . . ?
C18 C20 H20A 109.5 . . ?
C18 C20 H20B 109.5 . . ?
H20A C20 H20B 109.5 . . ?
C18 C20 H20C 109.5 . . ?
H20A C20 H20C 109.5 . . ?
H20B C20 H20C 109.5 . . ?
C18 C21 H21A 109.5 . . ?
C18 C21 H21B 109.5 . . ?
H21A C21 H21B 109.5 . . ?
C18 C21 H21C 109.5 . . ?
H21A C21 H21C 109.5 . . ?
H21B C21 H21C 109.5 . . ?
N4 C22 N5 172.7(2) . . ?
N5 C23 C26 109.3(2) . . ?
N5 C23 C24 106.2(2) . . ?
C26 C23 C24 111.4(2) . . ?
N5 C23 C25 109.1(2) . . ?
C26 C23 C25 110.8(3) . . ?
C24 C23 C25 110.0(2) . . ?
C23 C24 H24A 109.5 . . ?
C23 C24 H24B 109.5 . . ?
H24A C24 H24B 109.5 . . ?
C23 C24 H24C 109.5 . . ?
H24A C24 H24C 109.5 . . ?
H24B C24 H24C 109.5 . . ?
C23 C25 H25A 109.5 . . ?
C23 C25 H25B 109.5 . . ?
H25A C25 H25B 109.5 . . ?
C23 C25 H25C 109.5 . . ?
H25A C25 H25C 109.5 . . ?
H25B C25 H25C 109.5 . . ?
C23 C26 H26A 109.5 . . ?
C23 C26 H26B 109.5 . . ?
H26A C26 H26B 109.5 . . ?
C23 C26 H26C 109.5 . . ?
H26A C26 H26C 109.5 . . ?
H26B C26 H26C 109.5 . . ?
N6 C27 C28 123.4(2) . . ?
N6 C27 H27 118.3 . . ?
C28 C27 H27 118.3 . . ?
C27 C28 C29 118.9(2) . . ?
C27 C28 H28 120.5 . . ?
C29 C28 H28 120.5 . . ?
C28 C29 C30 118.4(2) . . ?
C28 C29 H29 120.8 . . ?
C30 C29 H29 120.8 . . ?
C31 C30 C29 119.5(2) . . ?
C31 C30 H30 120.3 . . ?
C29 C30 H30 120.3 . . ?
N6 C31 C30 122.8(2) . . ?
N6 C31 H31 118.6 . . ?
C30 C31 H31 118.6 . . ?
F1 C32 F11 107.9(2) . . ?
F1 C32 F3 108.6(2) . . ?
F11 C32 F3 107.72(19) . . ?
F1 C32 S 111.14(17) . . ?
F11 C32 S 110.50(17) . . ?
F3 C32 S 110.87(19) . . ?
C1 N1 Si1 112.34(14) . . ?
C1 N1 Zr1 118.60(14) . . ?
Si1 N1 Zr1 128.70(9) . . ?
C3 N2 Si2 112.93(14) . . ?
C3 N2 Zr1 117.43(13) . . ?
Si2 N2 Zr1 129.61(9) . . ?
C9 N3 C5 118.98(18) . . ?
C9 N3 Zr1 124.07(14) . . ?
C5 N3 Zr1 116.94(13) . . ?
C22 N4 Zr1 174.57(18) . . ?
C22 N5 C23 126.2(2) . . ?
C31 N6 C27 117.04(18) . . ?
C31 N6 Zr1 121.82(13) . . ?
C27 N6 Zr1 120.43(14) . . ?
S O1 Zr1 148.43(10) . . ?
O3 S O2 116.90(12) . . ?
O3 S O1 113.72(10) . . ?
O2 S O1 114.15(9) . . ?
O3 S C32 105.25(14) . . ?
O2 S C32 104.06(11) . . ?
O1 S C32 100.24(11) . . ?
N1 Si1 C10 108.83(10) . . ?
N1 Si1 C11 111.48(9) . . ?
C10 Si1 C11 106.41(12) . . ?
N1 Si1 C12 111.54(9) . . ?
C10 Si1 C12 108.87(10) . . ?
C11 Si1 C12 109.55(10) . . ?
N2 Si2 C16 107.65(10) . . ?
N2 Si2 C17 109.75(10) . . ?
C16 Si2 C17 107.34(11) . . ?
N2 Si2 C18 112.49(10) . . ?
C16 Si2 C18 110.78(11) . . ?
C17 Si2 C18 108.71(12) . . ?
N1 Zr1 N2 92.85(7) . . ?
N1 Zr1 N4 102.19(7) . . ?
N2 Zr1 N4 111.10(7) . . ?
N1 Zr1 O1 163.02(6) . . ?
N2 Zr1 O1 98.80(6) . . ?
N4 Zr1 O1 85.14(6) . . ?
N1 Zr1 N3 86.72(6) . . ?
N2 Zr1 N3 79.87(6) . . ?
N4 Zr1 N3 165.17(6) . . ?
O1 Zr1 N3 83.25(6) . . ?
N1 Zr1 N6 84.85(6) . . ?
N2 Zr1 N6 157.60(6) . . ?
N4 Zr1 N6 91.12(6) . . ?
O1 Zr1 N6 79.66(5) . . ?
N3 Zr1 N6 77.76(6) . . ?

loop_
_geom_bond_atom_site_label_1
_geom_bond_atom_site_label_2
_geom_bond_distance
_geom_bond_site_symmetry_2
_geom_bond_publ_flag
C1 N1 1.477(3) . ?
C1 C2 1.541(3) . ?
C1 H1A 0.9900 . ?
C1 H1B 0.9900 . ?
C2 C5 1.515(3) . ?
C2 C4 1.538(3) . ?
C2 C3 1.548(3) . ?
C3 N2 1.476(3) . ?
C3 H3A 0.9900 . ?
C3 H3B 0.9900 . ?
C4 H4A 0.9800 . ?
C4 H4B 0.9800 . ?
C4 H4C 0.9800 . ?
C5 N3 1.357(3) . ?
C5 C6 1.391(3) . ?
C6 C7 1.385(3) . ?
C6 H6 0.9500 . ?
C7 C8 1.378(4) . ?
C7 H7 0.9500 . ?
C8 C9 1.372(3) . ?
C8 H8 0.9500 . ?
C9 N3 1.348(3) . ?
C9 H9 0.9500 . ?
C10 Si1 1.865(2) . ?
C10 H10A 0.9800 . ?
C10 H10B 0.9800 . ?
C10 H10C 0.9800 . ?
C11 Si1 1.868(2) . ?
C11 H11A 0.9800 . ?
C11 H11B 0.9800 . ?
C11 H11C 0.9800 . ?
C12 C15 1.524(3) . ?
C12 C13 1.535(3) . ?
C12 C14 1.536(3) . ?
C12 Si1 1.907(2) . ?
C13 H13A 0.9800 . ?
C13 H13B 0.9800 . ?
C13 H13C 0.9800 . ?
C14 H14A 0.9800 . ?
C14 H14B 0.9800 . ?
C14 H14C 0.9800 . ?
C15 H15A 0.9800 . ?
C15 H15B 0.9800 . ?
C15 H15C 0.9800 . ?
C16 Si2 1.863(2) . ?
C16 H16A 0.9800 . ?
C16 H16B 0.9800 . ?
C16 H16C 0.9800 . ?
C17 Si2 1.876(2) . ?
C17 H17A 0.9800 . ?
C17 H17B 0.9800 . ?
C17 H17C 0.9800 . ?
C18 C20 1.492(4) . ?
C18 C19 1.494(4) . ?
C18 C21 1.511(4) . ?
C18 Si2 1.904(3) . ?
C19 H19A 0.9800 . ?
C19 H19B 0.9800 . ?
C19 H19C 0.9800 . ?
C20 H20A 0.9800 . ?
C20 H20B 0.9800 . ?
C20 H20C 0.9800 . ?
C21 H21A 0.9800 . ?
C21 H21B 0.9800 . ?
C21 H21C 0.9800 . ?
C22 N4 1.201(3) . ?
C22 N5 1.227(3) . ?
C23 N5 1.475(3) . ?
C23 C26 1.511(4) . ?
C23 C24 1.520(3) . ?
C23 C25 1.522(4) . ?
C24 H24A 0.9800 . ?
C24 H24B 0.9800 . ?
C24 H24C 0.9800 . ?
C25 H25A 0.9800 . ?
C25 H25B 0.9800 . ?
C25 H25C 0.9800 . ?
C26 H26A 0.9800 . ?
C26 H26B 0.9800 . ?
C26 H26C 0.9800 . ?
C27 N6 1.349(2) . ?
C27 C28 1.381(3) . ?
C27 H27 0.9500 . ?
C28 C29 1.381(3) . ?
C28 H28 0.9500 . ?
C29 C30 1.384(3) . ?
C29 H29 0.9500 . ?
C30 C31 1.382(3) . ?
C30 H30 0.9500 . ?
C31 N6 1.345(3) . ?
C31 H31 0.9500 . ?
C32 F1 1.328(3) . ?
C32 F11 1.329(3) . ?
C32 F3 1.332(3) . ?
C32 S 1.811(3) . ?
N1 Si1 1.7555(19) . ?
N1 Zr1 2.0480(17) . ?
N2 Si2 1.7456(18) . ?
N2 Zr1 2.0599(18) . ?
N3 Zr1 2.3530(17) . ?
N4 Zr1 2.0810(18) . ?
N6 Zr1 2.4573(17) . ?
O1 S 1.4757(15) . ?
O1 Zr1 2.2608(14) . ?
O2 S 1.4258(18) . ?
O3 S 1.4209(17) . ?

loop_
_geom_torsion_atom_site_label_1
_geom_torsion_atom_site_label_2
_geom_torsion_atom_site_label_3
_geom_torsion_atom_site_label_4
_geom_torsion
_geom_torsion_site_symmetry_1
_geom_torsion_site_symmetry_2
_geom_torsion_site_symmetry_3
_geom_torsion_site_symmetry_4
_geom_torsion_publ_flag
N1 C1 C2 C5 -69.5(2) . . . . ?
N1 C1 C2 C4 169.46(19) . . . . ?
N1 C1 C2 C3 55.0(3) . . . . ?
C5 C2 C3 N2 57.3(3) . . . . ?
C4 C2 C3 N2 178.1(2) . . . . ?
C1 C2 C3 N2 -67.4(3) . . . . ?
C4 C2 C5 N3 -177.72(18) . . . . ?
C1 C2 C5 N3 64.5(2) . . . . ?
C3 C2 C5 N3 -60.5(2) . . . . ?
C4 C2 C5 C6 2.1(3) . . . . ?
C1 C2 C5 C6 -115.6(2) . . . . ?
C3 C2 C5 C6 119.4(2) . . . . ?
N3 C5 C6 C7 3.2(3) . . . . ?
C2 C5 C6 C7 -176.6(2) . . . . ?
C5 C6 C7 C8 -0.4(3) . . . . ?
C6 C7 C8 C9 -2.0(4) . . . . ?
C7 C8 C9 N3 1.7(3) . . . . ?
N6 C27 C28 C29 -1.3(3) . . . . ?
C27 C28 C29 C30 1.0(3) . . . . ?
C28 C29 C30 C31 -0.1(3) . . . . ?
C29 C30 C31 N6 -0.7(3) . . . . ?
C2 C1 N1 Si1 -168.71(16) . . . . ?
C2 C1 N1 Zr1 5.0(3) . . . . ?
C2 C3 N2 Si2 -166.59(16) . . . . ?
C2 C3 N2 Zr1 15.2(3) . . . . ?
C8 C9 N3 C5 1.1(3) . . . . ?
C8 C9 N3 Zr1 -179.81(16) . . . . ?
C6 C5 N3 C9 -3.6(3) . . . . ?
C2 C5 N3 C9 176.28(18) . . . . ?
C6 C5 N3 Zr1 177.29(15) . . . . ?
C2 C5 N3 Zr1 -2.9(2) . . . . ?
N5 C22 N4 Zr1 -113(2) . . . . ?
N4 C22 N5 C23 177(2) . . . . ?
C26 C23 N5 C22 -56.0(4) . . . . ?
C24 C23 N5 C22 -176.3(3) . . . . ?
C25 C23 N5 C22 65.3(4) . . . . ?
C30 C31 N6 C27 0.4(3) . . . . ?
C30 C31 N6 Zr1 -170.06(17) . . . . ?
C28 C27 N6 C31 0.6(3) . . . . ?
C28 C27 N6 Zr1 171.21(16) . . . . ?
Zr1 O1 S O3 94.7(2) . . . . ?
Zr1 O1 S O2 -42.9(2) . . . . ?
Zr1 O1 S C32 -153.47(17) . . . . ?
F1 C32 S O3 59.1(2) . . . . ?
F11 C32 S O3 178.85(17) . . . . ?
F3 C32 S O3 -61.8(2) . . . . ?
F1 C32 S O2 -177.38(19) . . . . ?
F11 C32 S O2 -57.66(19) . . . . ?
F3 C32 S O2 61.7(2) . . . . ?
F1 C32 S O1 -59.1(2) . . . . ?
F11 C32 S O1 60.63(18) . . . . ?
F3 C32 S O1 179.99(17) . . . . ?
C1 N1 Si1 C10 -36.68(18) . . . . ?
Zr1 N1 Si1 C10 150.44(13) . . . . ?
C1 N1 Si1 C11 -153.74(16) . . . . ?
Zr1 N1 Si1 C11 33.38(15) . . . . ?
C1 N1 Si1 C12 83.44(17) . . . . ?
Zr1 N1 Si1 C12 -89.44(13) . . . . ?
C15 C12 Si1 N1 41.91(19) . . . . ?
C13 C12 Si1 N1 -79.71(19) . . . . ?
C14 C12 Si1 N1 161.86(16) . . . . ?
C15 C12 Si1 C10 162.01(18) . . . . ?
C13 C12 Si1 C10 40.4(2) . . . . ?
C14 C12 Si1 C10 -78.04(19) . . . . ?
C15 C12 Si1 C11 -82.00(19) . . . . ?
C13 C12 Si1 C11 156.38(18) . . . . ?
C14 C12 Si1 C11 37.95(19) . . . . ?
C3 N2 Si2 C16 -160.33(16) . . . . ?
Zr1 N2 Si2 C16 17.60(16) . . . . ?
C3 N2 Si2 C17 -43.80(19) . . . . ?
Zr1 N2 Si2 C17 134.12(14) . . . . ?
C3 N2 Si2 C18 77.35(17) . . . . ?
Zr1 N2 Si2 C18 -104.72(14) . . . . ?
C20 C18 Si2 N2 -72.9(3) . . . . ?
C19 C18 Si2 N2 49.2(4) . . . . ?
C21 C18 Si2 N2 167.4(3) . . . . ?
C20 C18 Si2 C16 166.6(3) . . . . ?
C19 C18 Si2 C16 -71.3(4) . . . . ?
C21 C18 Si2 C16 46.8(3) . . . . ?
C20 C18 Si2 C17 48.9(4) . . . . ?
C19 C18 Si2 C17 170.9(3) . . . . ?
C21 C18 Si2 C17 -70.9(3) . . . . ?
C1 N1 Zr1 N2 -42.17(16) . . . . ?
Si1 N1 Zr1 N2 130.32(12) . . . . ?
C1 N1 Zr1 N4 -154.47(16) . . . . ?
Si1 N1 Zr1 N4 18.02(13) . . . . ?
C1 N1 Zr1 O1 91.3(3) . . . . ?
Si1 N1 Zr1 O1 -96.2(2) . . . . ?
C1 N1 Zr1 N3 37.50(16) . . . . ?
Si1 N1 Zr1 N3 -150.00(12) . . . . ?
C1 N1 Zr1 N6 115.49(16) . . . . ?
Si1 N1 Zr1 N6 -72.01(12) . . . . ?
C3 N2 Zr1 N1 31.39(16) . . . . ?
Si2 N2 Zr1 N1 -146.46(13) . . . . ?
C3 N2 Zr1 N4 135.62(15) . . . . ?
Si2 N2 Zr1 N4 -42.23(14) . . . . ?
C3 N2 Zr1 O1 -136.22(15) . . . . ?
Si2 N2 Zr1 O1 45.93(13) . . . . ?
C3 N2 Zr1 N3 -54.76(15) . . . . ?
Si2 N2 Zr1 N3 127.39(13) . . . . ?
C3 N2 Zr1 N6 -52.0(3) . . . . ?
Si2 N2 Zr1 N6 130.15(14) . . . . ?
C22 N4 Zr1 N1 123.4(18) . . . . ?
C22 N4 Zr1 N2 25.5(19) . . . . ?
C22 N4 Zr1 O1 -72.1(18) . . . . ?
C22 N4 Zr1 N3 -110.6(18) . . . . ?
C22 N4 Zr1 N6 -151.6(18) . . . . ?
S O1 Zr1 N1 110.7(2) . . . . ?
S O1 Zr1 N2 -116.54(17) . . . . ?
S O1 Zr1 N4 -5.90(17) . . . . ?
S O1 Zr1 N3 164.86(18) . . . . ?
S O1 Zr1 N6 86.13(17) . . . . ?
C9 N3 Zr1 N1 139.48(17) . . . . ?
C5 N3 Zr1 N1 -41.43(14) . . . . ?
C9 N3 Zr1 N2 -127.03(17) . . . . ?
C5 N3 Zr1 N2 52.06(14) . . . . ?
C9 N3 Zr1 N4 11.9(4) . . . . ?
C5 N3 Zr1 N4 -169.0(2) . . . . ?
C9 N3 Zr1 O1 -26.79(16) . . . . ?
C5 N3 Zr1 O1 152.30(14) . . . . ?
C9 N3 Zr1 N6 54.05(16) . . . . ?
C5 N3 Zr1 N6 -126.86(15) . . . . ?
C31 N6 Zr1 N1 128.92(16) . . . . ?
C27 N6 Zr1 N1 -41.22(15) . . . . ?
C31 N6 Zr1 N2 -146.11(18) . . . . ?
C27 N6 Zr1 N2 43.7(2) . . . . ?
C31 N6 Zr1 N4 26.78(16) . . . . ?
C27 N6 Zr1 N4 -143.36(16) . . . . ?
C31 N6 Zr1 O1 -58.07(16) . . . . ?
C27 N6 Zr1 O1 131.79(16) . . . . ?
C31 N6 Zr1 N3 -143.33(17) . . . . ?
C27 N6 Zr1 N3 46.53(15) . . . . ?
